data_2021464
loop_
_publ_author_name
'Capozzi, Maria Annunziata M.'
'Terraneo, Giancarlo'
'Cardellicchio, Cosimo'

_publ_section_title
;
 Structural insights into methyl- or methoxy-substituted
 1-(\a-aminobenzyl)-2-naphthol structures: the role of
 C---H&#x00B7;&#x00B7;&#x00B7;\p interactions
;
_journal_coeditor_code YF3158
_journal_issue 2
_journal_name_full 'Acta Crystallographica Section C'
_journal_page_first
;
;
_journal_paper_doi 10.1107/S2053229619001050
_journal_volume 75
_journal_year 2019
_chemical_absolute_configuration syn
_chemical_formula_iupac 'C26 H25 N O2'
_chemical_formula_moiety 'C26 H25 N O2'
_chemical_formula_sum 'C26 H25 N O2'
_chemical_formula_weight 383.47
_chemical_name_systematic (<i>S</i>,<i>S</i>)-1-{(4-Methoxyphenyl)[(1-phenylethyl)amino]methyl}naphthalen-2-ol
_space_group_crystal_system orthorhombic
_space_group_IT_number 19
_space_group_name_Hall 'P 2ac 2ab'
_space_group_name_H-M_alt 'P 21 21 21'
_symmetry_space_group_name_Hall 'P 2ac 2ab'
_symmetry_space_group_name_H-M 'P 21 21 21'
_atom_sites_solution_hydrogens mixed
_audit_creation_method SHELXL-2016/6
_cell_angle_alpha 90
_cell_angle_beta 90
_cell_angle_gamma 90
_cell_formula_units_Z 4
_cell_length_a 11.740(3)
_cell_length_b 11.933(3)
_cell_length_c 14.662(4)
_cell_measurement_reflns_used 2502
_cell_measurement_temperature 100(2)
_cell_measurement_theta_max 26.20
_cell_measurement_theta_min 3.41
_cell_volume 2054.0(9)
_computing_cell_refinement
;
SAINT (Bruker, 2001)
;
_computing_data_collection
;
APEX2 (Bruker, 2001)
;
_computing_data_reduction
;
SAINT (Bruker, 2001)
;
_computing_molecular_graphics
;
ORTEP-3 (Farrugia,2012) and Mercury (Macrae <i>et al.</i>,
2008)
;
_computing_publication_material
;
SHELXL2016 (Sheldrick, 2015)
;
_computing_structure_refinement
;
SHELXL2016 (Sheldrick, 2015)
;
_computing_structure_solution
;
SHELXS97 (Sheldrick, 2008)
;
_diffrn_ambient_temperature 100(2)
_diffrn_measured_fraction_theta_full 0.992
_diffrn_measured_fraction_theta_max 0.992
_diffrn_measurement_device_type 'Bruker APEXII CCD'
_diffrn_measurement_method '\f and \w scans'
_diffrn_radiation_monochromator graphite
_diffrn_radiation_source 'fine-focus sealed tube'
_diffrn_radiation_type MoK\a
_diffrn_radiation_wavelength 0.71073
_diffrn_reflns_av_R_equivalents 0.0523
_diffrn_reflns_av_unetI/netI 0.0886
_diffrn_reflns_limit_h_max 16
_diffrn_reflns_limit_h_min -16
_diffrn_reflns_limit_k_max 14
_diffrn_reflns_limit_k_min -16
_diffrn_reflns_limit_l_max 15
_diffrn_reflns_limit_l_min -20
_diffrn_reflns_number 14384
_diffrn_reflns_theta_full 25.242
_diffrn_reflns_theta_max 30.131
_diffrn_reflns_theta_min 3.261
_exptl_absorpt_coefficient_mu 0.078
_exptl_absorpt_correction_T_max 0.7460
_exptl_absorpt_correction_T_min 0.6873
_exptl_absorpt_correction_type multi-scan
_exptl_absorpt_process_details
;
(SADABS; Bruker, 2001)
;
_exptl_crystal_colour colourless
_exptl_crystal_density_diffrn 1.240
_exptl_crystal_description block
_exptl_crystal_F_000 816
_exptl_crystal_size_max 0.08
_exptl_crystal_size_mid 0.06
_exptl_crystal_size_min 0.06
_refine_diff_density_max 0.196
_refine_diff_density_min -0.200
_refine_ls_abs_structure_details
;
Flack <i>x</i> determined using 1348 quotients [(I+)-(I-)]/[(I+)+(I-)]
(Parsons <i>et al.</i>,  2013)
;
_refine_ls_abs_structure_Flack 0.4(10)
_refine_ls_extinction_method none
_refine_ls_goodness_of_fit_ref 1.005
_refine_ls_hydrogen_treatment mixed
_refine_ls_matrix_type full
_refine_ls_number_parameters 269
_refine_ls_number_reflns 6032
_refine_ls_number_restraints 0
_refine_ls_restrained_S_all 1.005
_refine_ls_R_factor_all 0.0949
_refine_ls_R_factor_gt 0.0520
_refine_ls_shift/su_max 0.000
_refine_ls_shift/su_mean 0.000
_refine_ls_structure_factor_coef Fsqd
_refine_ls_weighting_details 'w=1/[\s^2^(Fo^2^)+(0.0395P)^2^] where P=(Fo^2^+2Fc^2^)/3'
_refine_ls_weighting_scheme calc
_refine_ls_wR_factor_gt 0.0907
_refine_ls_wR_factor_ref 0.1044
_reflns_number_gt 4110
_reflns_number_total 6032
_reflns_threshold_expression 'I > 2\s(I)'
_cod_data_source_file yf3158sup1.cif
_cod_data_source_block 5
_cod_database_code 2021464
_shelx_space_group_comment
;
The symmetry employed for this shelxl refinement is uniquely defined
by the following loop, which should always be used as a source of
symmetry information in preference to the above space-group names.
They are only intended as comments.
;

loop_
_space_group_symop_operation_xyz
'x, y, z'
'x+1/2, -y+1/2, -z'
'-x, y+1/2, -z+1/2'
'-x+1/2, -y, z+1/2'

loop_
_atom_site_type_symbol
_atom_site_label
_atom_site_fract_x
_atom_site_fract_y
_atom_site_fract_z
_atom_site_U_iso_or_equiv
_atom_site_adp_type
_atom_site_calc_flag
_atom_site_occupancy
C C1 0.1062(2) 0.52051(19) 0.57247(17) 0.0207(5) Uani d 1
C C2 0.0389(2) 0.5187(2) 0.65293(19) 0.0253(6) Uani d 1
H H2 -0.017558 0.572363 0.661193 0.030 Uiso calc 1
C C3 0.0559(2) 0.4398(2) 0.71758(19) 0.0263(6) Uani d 1
H H3 0.011362 0.440334 0.770022 0.032 Uiso calc 1
C C4 0.1409(2) 0.3562(2) 0.70665(18) 0.0207(5) Uani d 1
H H4 0.253(3) 0.521(2) 0.354(2) 0.034(8) Uiso d 1
C C5 0.1634(2) 0.2770(2) 0.77580(18) 0.0268(6) Uani d 1
H H5 0.120181 0.278093 0.828972 0.032 Uiso calc 1
C C6 0.2470(3) 0.1990(2) 0.76612(19) 0.0300(6) Uani d 1
H H6 0.261290 0.147784 0.812549 0.036 Uiso calc 1
C C7 0.3111(2) 0.1963(2) 0.6860(2) 0.0281(6) Uani d 1
H H7 0.367709 0.142427 0.679225 0.034 Uiso calc 1
C C8 0.2922(2) 0.2718(2) 0.61723(18) 0.0218(5) Uani d 1
H H8 0.336122 0.268220 0.564547 0.026 Uiso calc 1
C C9 0.2064(2) 0.3555(2) 0.62498(17) 0.0177(5) Uani d 1
C C10 0.18835(19) 0.4392(2) 0.55647(16) 0.0172(5) Uani d 1
C C11 0.25973(19) 0.4371(2) 0.47002(16) 0.0174(5) Uani d 1
H H11 0.267183 0.358719 0.450891 0.021 Uiso calc 1
C C12 0.1123(2) 0.4324(2) 0.34783(17) 0.0212(5) Uani d 1
H H12 0.052793 0.414290 0.392351 0.025 Uiso calc 1
C C13 0.0598(2) 0.5079(2) 0.27549(19) 0.0281(6) Uani d 1
H H13A 0.118297 0.533485 0.234720 0.042 Uiso calc 1
H H13B 0.024464 0.571153 0.304344 0.042 Uiso calc 1
H H13C 0.003697 0.466613 0.241762 0.042 Uiso calc 1
C C14 0.1589(2) 0.3230(2) 0.31054(18) 0.0211(5) Uani d 1
C C15 0.2367(2) 0.3237(2) 0.23891(18) 0.0269(6) Uani d 1
H H15 0.254658 0.391081 0.210486 0.032 Uiso calc 1
C C16 0.2879(2) 0.2259(2) 0.2093(2) 0.0315(6) Uani d 1
H H16 0.340004 0.227766 0.161607 0.038 Uiso calc 1
C C17 0.2610(2) 0.1247(2) 0.25117(18) 0.0292(6) Uani d 1
H H17 0.295386 0.058721 0.231693 0.035 Uiso calc 1
C C18 0.1834(2) 0.1226(2) 0.32152(19) 0.0268(6) Uani d 1
H H18 0.164826 0.054920 0.349238 0.032 Uiso calc 1
C C19 0.1329(2) 0.2211(2) 0.35117(18) 0.0242(6) Uani d 1
H H19 0.080846 0.218874 0.398952 0.029 Uiso calc 1
C C20 0.37925(19) 0.4846(2) 0.48108(16) 0.0182(5) Uani d 1
C C21 0.4719(2) 0.4265(2) 0.44731(17) 0.0226(5) Uani d 1
H H21 0.460227 0.357829 0.418728 0.027 Uiso calc 1
C C22 0.5826(2) 0.4683(2) 0.45508(18) 0.0255(6) Uani d 1
H H22 0.644083 0.428133 0.432046 0.031 Uiso calc 1
C C23 0.5992(2) 0.5700(2) 0.49737(17) 0.0246(6) Uani d 1
C C24 0.5072(2) 0.6312(2) 0.52992(18) 0.0253(6) Uani d 1
H H24 0.518854 0.700722 0.556944 0.030 Uiso calc 1
C C25 0.3977(2) 0.5882(2) 0.52203(18) 0.0222(5) Uani d 1
H H25 0.336197 0.629017 0.544302 0.027 Uiso calc 1
C C26 0.8031(2) 0.5560(3) 0.4845(2) 0.0392(8) Uani d 1
H H26A 0.800623 0.542804 0.419976 0.059 Uiso calc 1
H H26B 0.804260 0.485582 0.516180 0.059 Uiso calc 1
H H26C 0.870522 0.597747 0.499350 0.059 Uiso calc 1
N N1 0.20138(18) 0.49887(18) 0.39540(15) 0.0206(4) Uani d 1
O O1 0.08566(15) 0.60723(14) 0.51500(14) 0.0290(5) Uani d 1
H H1 0.117998 0.595921 0.466289 0.044 Uiso calc 1
O O2 0.70444(15) 0.61855(16) 0.51157(13) 0.0332(5) Uani d 1

loop_
_atom_site_aniso_label
_atom_site_aniso_U_11
_atom_site_aniso_U_22
_atom_site_aniso_U_33
_atom_site_aniso_U_12
_atom_site_aniso_U_13
_atom_site_aniso_U_23
C1 0.0176(11) 0.0183(13) 0.0261(13) -0.0022(10) -0.0031(10) -0.0002(10)
C2 0.0165(12) 0.0280(14) 0.0316(15) 0.0015(11) 0.0020(11) -0.0093(12)
C3 0.0207(12) 0.0328(15) 0.0253(14) -0.0065(11) 0.0060(11) -0.0076(13)
C4 0.0176(12) 0.0251(14) 0.0195(13) -0.0071(10) 0.0011(10) -0.0020(10)
C5 0.0319(14) 0.0291(15) 0.0195(14) -0.0118(12) 0.0017(11) 0.0021(12)
C6 0.0364(16) 0.0294(15) 0.0241(14) -0.0057(12) -0.0049(13) 0.0094(11)
C7 0.0278(14) 0.0253(15) 0.0311(15) 0.0022(11) -0.0043(12) 0.0071(12)
C8 0.0201(12) 0.0237(13) 0.0215(13) -0.0015(11) 0.0013(10) 0.0016(11)
C9 0.0160(11) 0.0189(12) 0.0182(12) -0.0047(10) -0.0037(10) -0.0011(10)
C10 0.0135(10) 0.0191(12) 0.0191(12) -0.0026(9) -0.0010(9) -0.0002(10)
C11 0.0160(11) 0.0186(11) 0.0177(12) -0.0008(9) -0.0034(10) 0.0020(9)
C12 0.0164(11) 0.0284(14) 0.0188(12) -0.0040(10) -0.0036(10) 0.0055(11)
C13 0.0193(12) 0.0376(16) 0.0272(15) -0.0042(11) -0.0065(11) 0.0092(13)
C14 0.0171(11) 0.0298(14) 0.0165(12) -0.0062(10) -0.0058(10) 0.0024(10)
C15 0.0279(14) 0.0321(15) 0.0208(14) -0.0100(12) 0.0014(11) 0.0054(11)
C16 0.0304(15) 0.0388(16) 0.0253(15) -0.0054(13) 0.0041(12) -0.0020(13)
C17 0.0297(14) 0.0323(15) 0.0256(15) -0.0022(12) -0.0062(12) -0.0043(12)
C18 0.0266(14) 0.0277(15) 0.0260(15) -0.0067(11) -0.0076(11) 0.0037(12)
C19 0.0186(12) 0.0345(15) 0.0196(13) -0.0082(11) -0.0017(10) 0.0046(11)
C20 0.0151(10) 0.0238(13) 0.0158(12) -0.0017(10) -0.0028(10) 0.0049(10)
C21 0.0212(12) 0.0275(14) 0.0192(13) -0.0011(11) -0.0010(10) 0.0003(11)
C22 0.0181(12) 0.0369(16) 0.0216(13) 0.0033(11) 0.0006(11) 0.0050(11)
C23 0.0180(11) 0.0386(15) 0.0173(13) -0.0067(11) -0.0036(10) 0.0080(11)
C24 0.0261(13) 0.0268(14) 0.0229(14) -0.0063(11) -0.0025(11) 0.0030(11)
C25 0.0191(11) 0.0248(14) 0.0228(13) 0.0002(10) 0.0005(11) 0.0029(11)
C26 0.0153(12) 0.070(2) 0.0326(17) -0.0068(13) -0.0017(12) 0.0093(16)
N1 0.0169(10) 0.0245(11) 0.0206(11) -0.0041(9) -0.0045(9) 0.0066(9)
O1 0.0256(10) 0.0236(10) 0.0378(12) 0.0061(8) 0.0012(9) 0.0051(8)
O2 0.0180(8) 0.0525(12) 0.0291(11) -0.0119(8) -0.0030(8) 0.0045(9)

loop_
_atom_type_symbol
_atom_type_description
_atom_type_scat_dispersion_real
_atom_type_scat_dispersion_imag
_atom_type_scat_source
C C 0.0033 0.0016 'International Tables Vol C Tables 4.2.6.8 and 6.1.1.4'
O O 0.0106 0.0060 'International Tables Vol C Tables 4.2.6.8 and 6.1.1.4'
N N 0.0061 0.0033 'International Tables Vol C Tables 4.2.6.8 and 6.1.1.4'
H H 0.0000 0.0000 'International Tables Vol C Tables 4.2.6.8 and 6.1.1.4'

loop_
_geom_angle_atom_site_label_1
_geom_angle_atom_site_label_2
_geom_angle_atom_site_label_3
_geom_angle
O1 C1 C10 123.5(2)
O1 C1 C2 115.4(2)
C10 C1 C2 121.1(2)
C3 C2 C1 120.8(2)
C3 C2 H2 119.6
C1 C2 H2 119.6
C2 C3 C4 121.0(2)
C2 C3 H3 119.5
C4 C3 H3 119.5
C5 C4 C3 121.4(2)
C5 C4 C9 120.0(2)
C3 C4 C9 118.6(2)
C6 C5 C4 121.2(3)
C6 C5 H5 119.4
C4 C5 H5 119.4
C5 C6 C7 119.5(2)
C5 C6 H6 120.2
C7 C6 H6 120.2
C8 C7 C6 121.1(3)
C8 C7 H7 119.4
C6 C7 H7 119.4
C7 C8 C9 121.2(2)
C7 C8 H8 119.4
C9 C8 H8 119.4
C4 C9 C8 117.0(2)
C4 C9 C10 120.4(2)
C8 C9 C10 122.5(2)
C1 C10 C9 118.1(2)
C1 C10 C11 122.4(2)
C9 C10 C11 119.5(2)
N1 C11 C10 110.58(19)
N1 C11 C20 108.55(19)
C10 C11 C20 114.41(19)
N1 C11 H11 107.7
C10 C11 H11 107.7
C20 C11 H11 107.7
N1 C12 C14 112.0(2)
N1 C12 C13 107.22(19)
C14 C12 C13 113.8(2)
N1 C12 H12 107.9
C14 C12 H12 107.9
C13 C12 H12 107.9
C12 C13 H13A 109.5
C12 C13 H13B 109.5
H13A C13 H13B 109.5
C12 C13 H13C 109.5
H13A C13 H13C 109.5
H13B C13 H13C 109.5
C19 C14 C15 118.3(2)
C19 C14 C12 121.3(2)
C15 C14 C12 120.2(2)
C16 C15 C14 121.1(2)
C16 C15 H15 119.4
C14 C15 H15 119.4
C15 C16 C17 119.8(3)
C15 C16 H16 120.1
C17 C16 H16 120.1
C18 C17 C16 119.8(3)
C18 C17 H17 120.1
C16 C17 H17 120.1
C17 C18 C19 120.2(2)
C17 C18 H18 119.9
C19 C18 H18 119.9
C18 C19 C14 120.9(2)
C18 C19 H19 119.5
C14 C19 H19 119.5
C21 C20 C25 118.6(2)
C21 C20 C11 120.0(2)
C25 C20 C11 121.4(2)
C20 C21 C22 121.6(2)
C20 C21 H21 119.2
C22 C21 H21 119.2
C23 C22 C21 118.9(2)
C23 C22 H22 120.5
C21 C22 H22 120.5
C22 C23 O2 124.4(2)
C22 C23 C24 120.5(2)
O2 C23 C24 115.1(2)
C23 C24 C25 119.9(3)
C23 C24 H24 120.1
C25 C24 H24 120.1
C24 C25 C20 120.5(2)
C24 C25 H25 119.7
C20 C25 H25 119.7
O2 C26 H26A 109.5
O2 C26 H26B 109.5
H26A C26 H26B 109.5
O2 C26 H26C 109.5
H26A C26 H26C 109.5
H26B C26 H26C 109.5
C12 N1 C11 113.89(19)
C12 N1 H4 108.4(19)
C11 N1 H4 109.7(19)
C1 O1 H1 109.5
C23 O2 C26 117.6(2)

loop_
_geom_bond_atom_site_label_1
_geom_bond_atom_site_label_2
_geom_bond_distance
C1 O1 1.356(3)
C1 C10 1.388(3)
C1 C2 1.420(4)
C2 C3 1.350(4)
C2 H2 0.9300
C3 C4 1.421(4)
C3 H3 0.9300
C4 C5 1.411(4)
C4 C9 1.423(3)
C5 C6 1.360(4)
C5 H5 0.9300
C6 C7 1.395(4)
C6 H6 0.9300
C7 C8 1.370(3)
C7 H7 0.9300
C8 C9 1.423(3)
C8 H8 0.9300
C9 C10 1.432(3)
C10 C11 1.520(3)
C11 N1 1.487(3)
C11 C20 1.522(3)
C11 H11 0.9800
C12 N1 1.486(3)
C12 C14 1.518(4)
C12 C13 1.521(3)
C12 H12 0.9800
C13 H13A 0.9600
C13 H13B 0.9600
C13 H13C 0.9600
C14 C19 1.388(4)
C14 C15 1.392(4)
C15 C16 1.382(4)
C15 H15 0.9300
C16 C17 1.390(4)
C16 H16 0.9300
C17 C18 1.376(4)
C17 H17 0.9300
C18 C19 1.387(4)
C18 H18 0.9300
C19 H19 0.9300
C20 C21 1.382(3)
C20 C25 1.391(3)
C21 C22 1.397(3)
C21 H21 0.9300
C22 C23 1.377(4)
C22 H22 0.9300
C23 O2 1.380(3)
C23 C24 1.388(4)
C24 C25 1.389(3)
C24 H24 0.9300
C25 H25 0.9300
C26 O2 1.434(3)
C26 H26A 0.9600
C26 H26B 0.9600
C26 H26C 0.9600
N1 H4 0.90(3)
O1 H1 0.8200

loop_
_geom_torsion_atom_site_label_1
_geom_torsion_atom_site_label_2
_geom_torsion_atom_site_label_3
_geom_torsion_atom_site_label_4
_geom_torsion
O1 C1 C2 C3 -176.4(2)
C10 C1 C2 C3 2.4(4)
C1 C2 C3 C4 -0.5(4)
C2 C3 C4 C5 176.7(2)
C2 C3 C4 C9 -1.4(3)
C3 C4 C5 C6 -178.1(2)
C9 C4 C5 C6 -0.1(4)
C4 C5 C6 C7 -0.7(4)
C5 C6 C7 C8 0.7(4)
C6 C7 C8 C9 0.0(4)
C5 C4 C9 C8 0.7(3)
C3 C4 C9 C8 178.8(2)
C5 C4 C9 C10 -176.7(2)
C3 C4 C9 C10 1.4(3)
C7 C8 C9 C4 -0.7(3)
C7 C8 C9 C10 176.7(2)
O1 C1 C10 C9 176.4(2)
C2 C1 C10 C9 -2.2(3)
O1 C1 C10 C11 -2.9(4)
C2 C1 C10 C11 178.4(2)
C4 C9 C10 C1 0.4(3)
C8 C9 C10 C1 -176.9(2)
C4 C9 C10 C11 179.7(2)
C8 C9 C10 C11 2.4(3)
C1 C10 C11 N1 -22.4(3)
C9 C10 C11 N1 158.3(2)
C1 C10 C11 C20 100.5(3)
C9 C10 C11 C20 -78.8(3)
N1 C12 C14 C19 106.6(3)
C13 C12 C14 C19 -131.6(2)
N1 C12 C14 C15 -68.0(3)
C13 C12 C14 C15 53.8(3)
C19 C14 C15 C16 -0.6(4)
C12 C14 C15 C16 174.2(2)
C14 C15 C16 C17 0.3(4)
C15 C16 C17 C18 0.3(4)
C16 C17 C18 C19 -0.6(4)
C17 C18 C19 C14 0.3(4)
C15 C14 C19 C18 0.3(4)
C12 C14 C19 C18 -174.5(2)
N1 C11 C20 C21 -103.3(2)
C10 C11 C20 C21 132.7(2)
N1 C11 C20 C25 74.4(3)
C10 C11 C20 C25 -49.6(3)
C25 C20 C21 C22 1.3(4)
C11 C20 C21 C22 179.1(2)
C20 C21 C22 C23 -0.1(4)
C21 C22 C23 O2 178.0(2)
C21 C22 C23 C24 -1.5(4)
C22 C23 C24 C25 1.7(4)
O2 C23 C24 C25 -177.8(2)
C23 C24 C25 C20 -0.5(4)
C21 C20 C25 C24 -1.0(4)
C11 C20 C25 C24 -178.8(2)
C14 C12 N1 C11 -55.6(3)
C13 C12 N1 C11 178.9(2)
C10 C11 N1 C12 -81.2(2)
C20 C11 N1 C12 152.5(2)
C22 C23 O2 C26 -3.3(4)
C24 C23 O2 C26 176.2(2)

_cod_database_fobs_code 2021464
